data_2101551
loop_
_publ_author_name
'Halcrow, M. A.'
'Powell, H. R.'
'Duer, M. J.'

_publ_section_title
;
 Tautomerism in 3{5}-(dimethoxyphenyl)pyrazoles
;
_journal_issue 4
_journal_name_full 'Acta Crystallographica Section B'
_journal_page_first 746
_journal_page_last 752
_journal_paper_doi 10.1107/S0108768196005204
_journal_volume 52
_journal_year 1996
_chemical_formula_moiety 'C11 H12 N2 O2, 0.5H2 O'
_chemical_formula_sum 'C11 H13 N2 O2.5'
_chemical_formula_weight 213.23
_chemical_name_systematic
;
3{5}-(3',4'-dimethoxyphenyl)pyrazole hemihydrate (IV.1/2H2O)
;
_space_group_IT_number 15
_symmetry_cell_setting monoclinic
_symmetry_space_group_name_Hall '-C 2yc'
_symmetry_space_group_name_H-M 'C 1 2/c 1'
_audit_creation_method SHELXL
_cell_angle_alpha 90.00
_cell_angle_beta 101.057(8)
_cell_angle_gamma 90.00
_cell_formula_units_Z 8
_cell_length_a 30.524(3)
_cell_length_b 8.9917(12)
_cell_length_c 8.1542(9)
_cell_measurement_reflns_used 25
_cell_measurement_temperature 293(2)
_cell_measurement_theta_max 60.0
_cell_measurement_theta_min 59.5
_cell_volume 2196.5(4)
_computing_molecular_graphics XP
_computing_publication_material XP
_computing_structure_refinement 'SHELXL-93 (Sheldrick, 1993)'
_computing_structure_solution 'SHELXS-86 (Sheldrick, 1990)'
_diffrn_ambient_temperature 293(2)
_diffrn_measurement_device 'Rigaku AFC7R'
_diffrn_measurement_method \w-2\q
_diffrn_radiation_monochromator graphite
_diffrn_radiation_source 'normal focus rotating anode'
_diffrn_radiation_type CuK\a
_diffrn_radiation_wavelength 1.54178
_diffrn_reflns_av_R_equivalents 0.0111
_diffrn_reflns_av_sigmaI/netI 0.0142
_diffrn_reflns_limit_h_max 34
_diffrn_reflns_limit_h_min -34
_diffrn_reflns_limit_k_max 10
_diffrn_reflns_limit_k_min -1
_diffrn_reflns_limit_l_max 9
_diffrn_reflns_limit_l_min -1
_diffrn_reflns_number 2315
_diffrn_reflns_theta_max 60.16
_diffrn_reflns_theta_min 2.95
_diffrn_standards_decay_% 2.7
_diffrn_standards_interval_count 100
_diffrn_standards_number 3
_exptl_absorpt_coefficient_mu 0.766
_exptl_absorpt_correction_T_max 0.999
_exptl_absorpt_correction_T_min 0.893
_exptl_absorpt_correction_type '\y scans'
_exptl_crystal_colour Colourless
_exptl_crystal_density_diffrn 1.290
_exptl_crystal_description Barrel
_exptl_crystal_F_000 904
_exptl_crystal_size_max 0.45
_exptl_crystal_size_mid 0.45
_exptl_crystal_size_min 0.20
_refine_diff_density_max 0.140
_refine_diff_density_min -0.172
_refine_ls_extinction_method none
_refine_ls_goodness_of_fit_all 0.887
_refine_ls_goodness_of_fit_obs 0.893
_refine_ls_hydrogen_treatment 'H atoms placed in calculated positions'
_refine_ls_matrix_type full
_refine_ls_number_parameters 147
_refine_ls_number_reflns 1635
_refine_ls_number_restraints 3
_refine_ls_restrained_S_all 0.887
_refine_ls_restrained_S_obs 0.892
_refine_ls_R_factor_all 0.0423
_refine_ls_R_factor_obs 0.0377
_refine_ls_shift/esd_max 0.000
_refine_ls_shift/esd_mean 0.000
_refine_ls_structure_factor_coef Fsqd
_refine_ls_weighting_details 'w = 1/[\s^2^(Fo^2^)+(0.0764P)^2^+1.4885P] where P=(Fo^2^+2Fc^2^)/3'
_refine_ls_weighting_scheme calc
_refine_ls_wR_factor_all 0.1121
_refine_ls_wR_factor_obs 0.1058
_reflns_number_observed 1455
_reflns_number_total 1635
_reflns_observed_criterion >2sigma(I)
_cod_data_source_file bm0005.cif
_cod_data_source_block mh124
_cod_depositor_comments
;
The following automatic conversions were performed:
'_symmetry_cell_setting' value 'Monoclinic' changed to 'monoclinic'
according to '/home/saulius/struct/CIF-dictionaries/cif_core.dic'
dictionary named 'cif_core.dic' version 2.4.1 from 2010-06-29.

Automatic conversion script
Id: cif_fix_enum 1527 2010-12-29 10:47:43Z saulius 

The following automatic conversions were performed:

'_symmetry_cell_setting' value 'Monoclinic' changed to 'monoclinic'
according to /home/saulius/struct/CIF-dictionaries/cif_core.dic
dictionary named 'cif_core.dic' version 2.4.1 from 2010-06-29.

Automatic conversion script
Id: cif_fix_values 1715 2011-07-08 13:25:40Z adriana 

The following automatic conversions were performed:

'_refine_ls_weighting_scheme' value 'calc w =
1/[\s^2^(Fo^2^)+(0.0764P)^2^+1.4885P] where P=(Fo^2^+2Fc^2^)/3' was
changed to 'calc'. New tag '_refine_ls_weighting_details' was
created. The value of the new tag was set to 'w =
1/[\s^2^(Fo^2^)+(0.0764P)^2^+1.4885P] where P=(Fo^2^+2Fc^2^)/3'.

Automatic conversion script
Id: cif_fix_values 3143 2015-03-26 13:38:13Z robertas 
;
_cod_original_sg_symbol_H-M 'C 2/c'
_cod_original_formula_sum 'C11 H13 N2 O2.50'
_cod_database_code 2101551

loop_
_symmetry_equiv_pos_as_xyz
'x, y, z'
'-x, y, -z+1/2'
'x+1/2, y+1/2, z'
'-x+1/2, y+1/2, -z+1/2'
'-x, -y, -z'
'x, -y, z-1/2'
'-x+1/2, -y+1/2, -z'
'x+1/2, -y+1/2, z-1/2'

loop_
_atom_site_aniso_label
_atom_site_aniso_U_11
_atom_site_aniso_U_22
_atom_site_aniso_U_33
_atom_site_aniso_U_12
_atom_site_aniso_U_13
_atom_site_aniso_U_23
N1 0.0601(9) 0.0447(8) 0.0472(8) 0.0117(7) 0.0050(7) 0.0008(6)
N2 0.0707(10) 0.0533(9) 0.0477(9) 0.0103(8) -0.0002(7) 0.0005(7)
C3 0.0719(12) 0.0512(11) 0.0526(10) 0.0053(9) 0.0049(9) -0.0100(8)
C4 0.0647(11) 0.0421(10) 0.0554(11) 0.0120(8) 0.0064(8) -0.0025(8)
C5 0.0452(8) 0.0374(8) 0.0464(9) 0.0044(7) 0.0098(7) 0.0047(7)
C1' 0.0469(8) 0.0330(8) 0.0465(9) 0.0023(7) 0.0105(7) 0.0049(7)
C2' 0.0493(9) 0.0403(9) 0.0485(9) 0.0049(7) 0.0123(7) -0.0019(7)
C3' 0.0432(9) 0.0394(9) 0.0532(10) 0.0033(7) 0.0059(7) 0.0009(7)
C4' 0.0514(9) 0.0354(8) 0.0459(9) -0.0039(7) 0.0089(7) 0.0007(7)
C5' 0.0564(10) 0.0449(10) 0.0485(9) 0.0044(8) 0.0158(8) -0.0035(7)
C6' 0.0469(9) 0.0461(10) 0.0547(10) 0.0092(7) 0.0115(8) 0.0025(7)
O11 0.0538(7) 0.0756(9) 0.0647(8) 0.0219(6) -0.0027(6) -0.0160(7)
C12 0.0650(13) 0.104(2) 0.094(2) 0.0398(13) -0.0072(11) -0.0369(14)
O13 0.0628(8) 0.0579(8) 0.0495(7) 0.0018(6) 0.0016(6) -0.0085(6)
C14 0.0783(13) 0.0857(15) 0.0523(11) -0.0104(12) 0.0158(9) -0.0177(10)
O1W 0.0515(9) 0.0387(9) 0.0487(9) 0.000 0.0039(7) 0.000

loop_
_atom_site_label
_atom_site_fract_x
_atom_site_fract_y
_atom_site_fract_z
_atom_site_U_iso_or_equiv
_atom_site_thermal_displace_type
_atom_site_calc_flag
_atom_site_refinement_flags
_atom_site_occupancy
_atom_site_type_symbol
N1 0.44712(5) 0.1888(2) 0.3306(2) 0.0514(4) Uani d . 1 N
H1 0.45299(5) 0.1045(2) 0.2900(2) 0.062 Uiso calc PR 0.50 H
N2 0.46545(5) 0.2393(2) 0.4837(2) 0.0588(4) Uani d . 1 N
H2 0.48483(5) 0.1937(2) 0.5570(2) 0.071 Uiso calc PR 0.50 H
C3 0.44806(7) 0.3726(2) 0.5008(2) 0.0595(5) Uani d . 1 C
H3 0.45498(7) 0.4324(2) 0.5953(2) 0.071 Uiso calc R 1 H
C4 0.41835(6) 0.4086(2) 0.3578(2) 0.0548(5) Uani d . 1 C
H4 0.40163(6) 0.4954(2) 0.3371(2) 0.066 Uiso calc R 1 H
C5 0.41836(5) 0.2896(2) 0.2507(2) 0.0429(4) Uani d . 1 C
C1' 0.39279(5) 0.2651(2) 0.0816(2) 0.0419(4) Uani d . 1 C
C2' 0.35011(5) 0.3275(2) 0.0365(2) 0.0456(4) Uani d . 1 C
H2' 0.33831(5) 0.3819(2) 0.1148(2) 0.055 Uiso calc R 1 H
C3' 0.32546(5) 0.3094(2) -0.1217(2) 0.0457(4) Uani d . 1 C
C4' 0.34303(5) 0.2272(2) -0.2409(2) 0.0443(4) Uani d . 1 C
C5' 0.38483(6) 0.1652(2) -0.1963(2) 0.0492(4) Uani d . 1 C
H5' 0.39661(6) 0.1101(2) -0.2741(2) 0.059 Uiso calc R 1 H
C6' 0.40951(6) 0.1844(2) -0.0367(2) 0.0490(4) Uani d . 1 C
H6' 0.43777(6) 0.1422(2) -0.0087(2) 0.059 Uiso calc R 1 H
O11 0.28394(4) 0.3664(2) -0.1771(2) 0.0666(4) Uani d . 1 O
C12 0.26547(7) 0.4562(3) -0.0645(3) 0.0907(8) Uani d . 1 C
H12A 0.23631(7) 0.4895(3) -0.1177(3) 0.136 Uiso calc R 1 H
H12B 0.28439(7) 0.5407(3) -0.0325(3) 0.136 Uiso calc R 1 H
H12C 0.26320(7) 0.3992(3) 0.0331(3) 0.136 Uiso calc R 1 H
O13 0.31603(4) 0.21673(14) -0.39409(14) 0.0580(4) Uani d . 1 O
C14 0.33208(7) 0.1350(3) -0.5195(2) 0.0716(6) Uani d . 1 C
H14A 0.31005(7) 0.1361(3) -0.6209(2) 0.107 Uiso calc R 1 H
H14B 0.33788(7) 0.0342(3) -0.4830(2) 0.107 Uiso calc R 1 H
H14C 0.35915(7) 0.1796(3) -0.5395(2) 0.107 Uiso calc R 1 H
O1W 0.5000 -0.0493(2) 0.2500 0.0471(4) Uani d SD 1 O
H1WA 0.5219(10) 0.017(3) 0.226(4) 0.056 Uiso d PD 0.50 H
H1WB 0.5100(11) -0.112(3) 0.339(4) 0.056 Uiso d PD 0.50 H

loop_
_atom_type_symbol
_atom_type_description
_atom_type_scat_dispersion_real
_atom_type_scat_dispersion_imag
_atom_type_scat_source
C C 0.0181 0.0091 'International Tables Vol C Tables 4.2.6.8 and 6.1.1.4'
H H 0.0000 0.0000 'International Tables Vol C Tables 4.2.6.8 and 6.1.1.4'
N N 0.0311 0.0180 'International Tables Vol C Tables 4.2.6.8 and 6.1.1.4'
O O 0.0492 0.0322 'International Tables Vol C Tables 4.2.6.8 and 6.1.1.4'

loop_
_geom_angle_atom_site_label_1
_geom_angle_atom_site_label_2
_geom_angle_atom_site_label_3
_geom_angle
_geom_angle_publ_flag
C5 N1 N2 109.90(14) y
C3 N2 N1 107.34(14) y
N2 C3 C4 109.6(2) y
C3 C4 C5 105.9(2) y
N1 C5 C4 107.22(14) y
N1 C5 C1' 122.48(14) y
C4 C5 C1' 130.29(14) y
C6' C1' C2' 118.45(15) y
C6' C1' C5 122.36(14) y
C2' C1' C5 119.19(14) y
C3' C2' C1' 120.92(15) y
O11 C3' C2' 125.13(15) y
O11 C3' C4' 114.96(14) y
C2' C3' C4' 119.91(14) y
O13 C4' C5' 125.60(15) y
O13 C4' C3' 115.24(14) y
C5' C4' C3' 119.16(15) y
C4' C5' C6' 120.5(2) y
C1' C6' C5' 121.01(15) y
C3' O11 C12 117.33(14) y
C4' O13 C14 117.70(14) y

loop_
_geom_bond_atom_site_label_1
_geom_bond_atom_site_label_2
_geom_bond_distance
_geom_bond_publ_flag
N1 C5 1.340(2) y
N1 N2 1.345(2) y
N2 C3 1.330(2) y
C3 C4 1.372(2) y
C4 C5 1.381(2) y
C5 C1' 1.465(2) y
C1' C6' 1.381(2) y
C1' C2' 1.402(2) y
C2' C3' 1.372(2) y
C3' O11 1.361(2) y
C3' C4' 1.407(2) y
C4' O13 1.361(2) y
C4' C5' 1.376(2) y
C5' C6' 1.384(2) y
O11 C12 1.419(2) y
O13 C14 1.421(2) y
